data_4082228
loop_
_publ_author_name
'Saxena, Priya'
'Thirupathi, Natesan'
'Nethaji, Munirathinam'

_publ_contact_author 'Thirupathi N.'
_publ_section_title
;
 Insertion Reactions of Six-Membered
 CyclopalladatedN,N&#x2032;,N&#x2033;-Triarylguanidine,
 [Pd{\k2(C,N)-C6H3Me-3(NHC(NHAr)(&#x2550;NAr))-2}(\m-Br)]2(Ar = 2-MeC6H4)
 with PhC\\tb C---C(O)OR (R = Me and Et): A Gateway to Second
 Orthopalladation through Novel Rearrangements
;
_journal_issue 24
_journal_name_full Organometallics
_journal_page_first 7580
_journal_paper_doi 10.1021/om4010719
_journal_volume 32
_journal_year 2013
_chemical_formula_moiety 'C56 H52 F3 N3 O9 Pd S, C7 H16'
_chemical_formula_sum 'C63 H68 F3 N3 O9 Pd S'
_chemical_formula_weight 1206.66
_chemical_name_systematic
;
 ?
;
_space_group_IT_number 2
_symmetry_cell_setting triclinic
_symmetry_space_group_name_Hall '-P 1'
_symmetry_space_group_name_H-M 'P -1'
_atom_sites_solution_hydrogens geom
_atom_sites_solution_primary direct
_atom_sites_solution_secondary difmap
_audit_creation_method SHELXL-97
_cell_angle_alpha 91.194(2)
_cell_angle_beta 99.266(3)
_cell_angle_gamma 101.578(3)
_cell_formula_units_Z 2
_cell_length_a 10.3175(3)
_cell_length_b 14.3191(5)
_cell_length_c 20.0908(6)
_cell_measurement_reflns_used 18089
_cell_measurement_temperature 100(2)
_cell_measurement_theta_max 26.37
_cell_measurement_theta_min 3.03
_cell_volume 2865.48(16)
_computing_cell_refinement 'CrysAlisPro, Oxford Diffraction Ltd.'
_computing_data_collection 'CrysAlisPro, Oxford Diffraction Ltd.'
_computing_data_reduction 'CrysAlisPro, Oxford Diffraction Ltd.'
_computing_molecular_graphics 'OLEX 2-1.2'
_computing_publication_material 'WINGX V1.80.01'
_computing_structure_refinement 'SHELXL-97 (Sheldrick, 2008)'
_computing_structure_solution SIR-92
_diffrn_ambient_temperature 100(2)
_diffrn_detector_area_resol_mean 0.3703
_diffrn_measured_fraction_theta_full 0.998
_diffrn_measured_fraction_theta_max 0.998
_diffrn_measurement_device_type 'Sapphire-3 CCD detector'
_diffrn_measurement_method 'OMEGA SCAN'
_diffrn_radiation_monochromator graphite
_diffrn_radiation_source 'fine-focus sealed tube'
_diffrn_radiation_type MoK\a
_diffrn_radiation_wavelength 0.71073
_diffrn_reflns_av_R_equivalents 0.0864
_diffrn_reflns_av_sigmaI/netI 0.0993
_diffrn_reflns_limit_h_max 12
_diffrn_reflns_limit_h_min -12
_diffrn_reflns_limit_k_max 17
_diffrn_reflns_limit_k_min -17
_diffrn_reflns_limit_l_max 25
_diffrn_reflns_limit_l_min -25
_diffrn_reflns_number 37455
_diffrn_reflns_theta_full 26.37
_diffrn_reflns_theta_max 26.37
_diffrn_reflns_theta_min 3.03
_exptl_absorpt_coefficient_mu 0.430
_exptl_absorpt_correction_T_max 0.9582
_exptl_absorpt_correction_T_min 0.8818
_exptl_absorpt_correction_type empirical
_exptl_absorpt_process_details 'CrysAlisPro 1.171.34.40 (2006)'
_exptl_crystal_colour RED
_exptl_crystal_density_diffrn 1.399
_exptl_crystal_density_method 'not measured'
_exptl_crystal_description CUBOIDAL
_exptl_crystal_F_000 1256
_exptl_crystal_size_max 0.30
_exptl_crystal_size_mid 0.20
_exptl_crystal_size_min 0.10
_refine_diff_density_max 0.764
_refine_diff_density_min -0.607
_refine_diff_density_rms 0.087
_refine_ls_extinction_method none
_refine_ls_goodness_of_fit_ref 0.979
_refine_ls_hydrogen_treatment constr
_refine_ls_matrix_type fullcycle
_refine_ls_number_parameters 692
_refine_ls_number_reflns 11682
_refine_ls_number_restraints 0
_refine_ls_restrained_S_all 0.979
_refine_ls_R_factor_all 0.0780
_refine_ls_R_factor_gt 0.0506
_refine_ls_shift/su_max 0.008
_refine_ls_shift/su_mean 0.004
_refine_ls_structure_factor_coef Fsqd
_refine_ls_weighting_details 'calc w=1/[\s^2^(Fo^2^)+(0.0661P)^2^+0.0000P] where P=(Fo^2^+2Fc^2^)/3'
_refine_ls_weighting_scheme calc
_refine_ls_wR_factor_gt 0.1166
_refine_ls_wR_factor_ref 0.1241
_reflns_number_gt 9001
_reflns_number_total 11682
_reflns_threshold_expression >2\s(I)
_cod_data_source_file om4010719_si_002.cif
_cod_data_source_block 10a
_cod_depositor_comments
;
The following automatic conversions were performed:

'_symmetry_cell_setting' value 'TRICLINIC' changed to 'triclinic'
according to /home/saulius/struct/CIF-dictionaries/cif_core.dic
dictionary named 'cif_core.dic' version 2.4.2 from
2011-04-26.

'_exptl_absorpt_correction_type' value 'EMPIRICAL'
changed to 'empirical' according to
/home/saulius/struct/CIF-dictionaries/cif_core.dic dictionary named
'cif_core.dic' version 2.4.2 from 2011-04-26.

Automatic conversion script
Id: cif_fix_values 1891 2012-01-12 08:04:46Z andrius 
;
_cod_original_cell_volume 2865.49(16)
_cod_original_sg_symbol_H-M P-1
_cod_database_code 4082228

loop_
_symmetry_equiv_pos_as_xyz
'x, y, z'
'-x, -y, -z'

loop_
_atom_site_label
_atom_site_type_symbol
_atom_site_fract_x
_atom_site_fract_y
_atom_site_fract_z
_atom_site_U_iso_or_equiv
_atom_site_adp_type
_atom_site_occupancy
_atom_site_symmetry_multiplicity
_atom_site_calc_flag
_atom_site_refinement_flags
S1 S 0.25987(9) -0.03210(7) 0.74071(5) 0.0281(2) Uani 1 1 d .
O1 O -0.1441(2) 0.15746(17) 0.89032(12) 0.0241(5) Uani 1 1 d .
O2 O -0.1718(2) 0.21882(19) 0.78860(12) 0.0294(6) Uani 1 1 d .
O3 O -0.1198(2) 0.29561(17) 1.01292(12) 0.0254(6) Uani 1 1 d .
O4 O -0.0810(2) 0.37874(18) 0.92255(13) 0.0294(6) Uani 1 1 d .
O5 O 0.4250(2) 0.30499(18) 1.11908(12) 0.0272(6) Uani 1 1 d .
O6 O 0.4784(2) 0.19479(17) 1.05344(13) 0.0276(6) Uani 1 1 d .
O7 O 0.1596(2) -0.01933(17) 0.78193(12) 0.0276(6) Uani 1 1 d .
O8 O 0.2338(3) 0.0010(2) 0.67401(13) 0.0351(6) Uani 1 1 d .
O9 O 0.3950(3) -0.0090(2) 0.77470(15) 0.0492(8) Uani 1 1 d .
F1 F 0.0968(2) -0.19008(18) 0.69122(13) 0.0482(6) Uani 1 1 d .
F2 F 0.3056(3) -0.19021(19) 0.69285(14) 0.0582(7) Uani 1 1 d .
F3 F 0.2218(3) -0.20522(18) 0.78454(14) 0.0536(7) Uani 1 1 d .
N1 N 0.0646(3) 0.1629(2) 0.72606(14) 0.0215(6) Uani 1 1 d .
N2 N -0.0448(3) 0.0271(2) 0.65982(14) 0.0242(7) Uani 1 1 d .
H2 H 0.0293 0.0135 0.6495 0.029 Uiso 1 1 calc R
N3 N -0.1422(3) 0.1609(2) 0.65790(14) 0.0247(7) Uani 1 1 d .
H3 H -0.1520 0.2089 0.6834 0.030 Uiso 1 1 calc R
C1 C -0.0405(3) 0.1174(3) 0.68140(16) 0.0214(7) Uani 1 1 d .
C2 C -0.1611(3) -0.0484(3) 0.65249(18) 0.0269(8) Uani 1 1 d .
C3 C -0.2535(4) -0.0476(3) 0.6964(2) 0.0342(9) Uani 1 1 d .
H3A H -0.2405 0.0039 0.7289 0.041 Uiso 1 1 calc R
C4 C -0.3627(4) -0.1212(4) 0.6923(2) 0.0464(11) Uani 1 1 d .
H4 H -0.4264 -0.1202 0.7214 0.056 Uiso 1 1 calc R
C5 C -0.3797(5) -0.1961(4) 0.6464(2) 0.0507(13) Uani 1 1 d .
H5 H -0.4546 -0.2477 0.6441 0.061 Uiso 1 1 calc R
C6 C -0.2885(4) -0.1970(3) 0.6034(2) 0.0428(11) Uani 1 1 d .
H6 H -0.3016 -0.2496 0.5717 0.051 Uiso 1 1 calc R
C7 C -0.1768(4) -0.1223(3) 0.60529(19) 0.0322(9) Uani 1 1 d .
C8 C -0.0838(4) -0.1221(3) 0.5563(2) 0.0436(11) Uani 1 1 d .
H8A H -0.0767 -0.0628 0.5325 0.065 Uiso 1 1 calc R
H8B H -0.1182 -0.1768 0.5236 0.065 Uiso 1 1 calc R
H8C H 0.0049 -0.1268 0.5804 0.065 Uiso 1 1 calc R
C9 C -0.2356(4) 0.1375(3) 0.59625(18) 0.0289(8) Uani 1 1 d .
C10 C -0.1937(4) 0.1108(3) 0.53839(19) 0.0340(9) Uani 1 1 d .
H10 H -0.1031 0.1052 0.5400 0.041 Uiso 1 1 calc R
C11 C -0.2824(5) 0.0921(3) 0.4779(2) 0.0448(11) Uani 1 1 d .
H11 H -0.2541 0.0721 0.4382 0.054 Uiso 1 1 calc R
C12 C -0.4134(5) 0.1031(4) 0.4763(2) 0.0576(14) Uani 1 1 d .
H12 H -0.4750 0.0920 0.4349 0.069 Uiso 1 1 calc R
C13 C -0.4541(5) 0.1299(4) 0.5341(2) 0.0600(15) Uani 1 1 d .
H13 H -0.5443 0.1368 0.5318 0.072 Uiso 1 1 calc R
C14 C -0.3688(4) 0.1472(3) 0.5957(2) 0.0425(11) Uani 1 1 d .
C15 C -0.4185(5) 0.1717(4) 0.6589(2) 0.0620(15) Uani 1 1 d .
H15A H -0.5151 0.1701 0.6484 0.093 Uiso 1 1 calc R
H15B H -0.3711 0.2358 0.6768 0.093 Uiso 1 1 calc R
H15C H -0.4018 0.1252 0.6927 0.093 Uiso 1 1 calc R
C16 C 0.0931(3) 0.2636(2) 0.73370(17) 0.0215(7) Uani 1 1 d .
C17 C 0.0965(3) 0.3026(2) 0.79795(17) 0.0202(7) Uani 1 1 d .
C18 C 0.1301(3) 0.3990(2) 0.81158(18) 0.0229(8) Uani 1 1 d .
H18 H 0.1311 0.4249 0.8556 0.028 Uiso 1 1 calc R
C19 C 0.1627(4) 0.4587(3) 0.7609(2) 0.0317(9) Uani 1 1 d .
H19 H 0.1848 0.5260 0.7697 0.038 Uiso 1 1 calc R
C20 C 0.1627(4) 0.4197(3) 0.6975(2) 0.0357(9) Uani 1 1 d .
H20 H 0.1864 0.4612 0.6632 0.043 Uiso 1 1 calc R
C21 C 0.1295(4) 0.3224(3) 0.68212(19) 0.0312(9) Uani 1 1 d .
C22 C 0.1350(5) 0.2805(3) 0.6132(2) 0.0444(11) Uani 1 1 d .
H22A H 0.1744 0.2237 0.6183 0.067 Uiso 1 1 calc R
H22B H 0.1902 0.3279 0.5893 0.067 Uiso 1 1 calc R
H22C H 0.0440 0.2627 0.5872 0.067 Uiso 1 1 calc R
C23 C 0.0535(3) 0.2313(2) 0.84896(16) 0.0179(7) Uani 1 1 d .
C24 C -0.0997(3) 0.2033(2) 0.83870(17) 0.0195(7) Uani 1 1 d .
C25 C -0.2873(3) 0.1126(3) 0.8822(2) 0.0309(9) Uani 1 1 d .
H25A H -0.3351 0.1290 0.8386 0.037 Uiso 1 1 calc R
H25B H -0.3274 0.1364 0.9190 0.037 Uiso 1 1 calc R
C26 C -0.3013(4) 0.0072(3) 0.8839(2) 0.0344(9) Uani 1 1 d .
H26A H -0.2620 -0.0159 0.8471 0.052 Uiso 1 1 calc R
H26B H -0.3966 -0.0233 0.8784 0.052 Uiso 1 1 calc R
H26C H -0.2546 -0.0086 0.9273 0.052 Uiso 1 1 calc R
C27 C 0.1221(3) 0.2559(2) 0.92028(16) 0.0165(7) Uani 1 1 d .
C28 C 0.0805(3) 0.2929(2) 0.97299(17) 0.0169(7) Uani 1 1 d .
C29 C -0.0471(3) 0.3283(2) 0.96683(18) 0.0200(7) Uani 1 1 d .
C30 C -0.2503(3) 0.3235(3) 1.0099(2) 0.0296(9) Uani 1 1 d .
H30A H -0.3143 0.2722 1.0270 0.036 Uiso 1 1 calc R
H30B H -0.2875 0.3329 0.9625 0.036 Uiso 1 1 calc R
C31 C -0.2327(4) 0.4133(3) 1.0516(2) 0.0362(10) Uani 1 1 d .
H31A H -0.1928 0.4043 1.0981 0.054 Uiso 1 1 calc R
H31B H -0.3202 0.4303 1.0513 0.054 Uiso 1 1 calc R
H31C H -0.1734 0.4647 1.0329 0.054 Uiso 1 1 calc R
C32 C 0.1751(3) 0.2888(2) 1.03589(16) 0.0159(7) Uani 1 1 d .
C33 C 0.1530(3) 0.3194(2) 1.10300(17) 0.0199(7) Uani 1 1 d .
C34 C 0.1301(3) 0.4097(3) 1.11468(18) 0.0268(8) Uani 1 1 d .
H34 H 0.1286 0.4524 1.0791 0.032 Uiso 1 1 calc R
C35 C 0.1095(4) 0.4385(3) 1.1774(2) 0.0344(9) Uani 1 1 d .
H35 H 0.0962 0.5013 1.1854 0.041 Uiso 1 1 calc R
C36 C 0.1082(4) 0.3758(3) 1.2284(2) 0.0413(11) Uani 1 1 d .
H36 H 0.0923 0.3952 1.2713 0.050 Uiso 1 1 calc R
C37 C 0.1301(4) 0.2835(3) 1.21758(19) 0.0337(9) Uani 1 1 d .
H37 H 0.1294 0.2404 1.2529 0.040 Uiso 1 1 calc R
C38 C 0.1528(3) 0.2563(2) 1.15448(17) 0.0214(7) Uani 1 1 d .
H38 H 0.1683 0.1942 1.1465 0.026 Uiso 1 1 calc R
C39 C 0.2783(3) 0.2519(2) 1.01955(16) 0.0160(7) Uani 1 1 d .
C40 C 0.4033(3) 0.2454(2) 1.06444(17) 0.0178(7) Uani 1 1 d .
C41 C 0.5334(3) 0.2954(3) 1.17254(18) 0.0311(9) Uani 1 1 d .
H41A H 0.6210 0.3133 1.1570 0.037 Uiso 1 1 calc R
H41B H 0.5220 0.2286 1.1863 0.037 Uiso 1 1 calc R
C42 C 0.5278(4) 0.3612(3) 1.2307(2) 0.0380(10) Uani 1 1 d .
H42A H 0.5435 0.4273 1.2170 0.057 Uiso 1 1 calc R
H42B H 0.5971 0.3547 1.2688 0.057 Uiso 1 1 calc R
H42C H 0.4393 0.3446 1.2442 0.057 Uiso 1 1 calc R
C43 C 0.2556(3) 0.2256(2) 0.94428(16) 0.0155(7) Uani 1 1 d .
C44 C 0.3650(3) 0.2840(2) 0.90889(16) 0.0165(7) Uani 1 1 d .
C45 C 0.4176(3) 0.3795(2) 0.93155(17) 0.0199(7) Uani 1 1 d .
H45 H 0.3898 0.4046 0.9698 0.024 Uiso 1 1 calc R
C46 C 0.5085(3) 0.4374(3) 0.89946(19) 0.0261(8) Uani 1 1 d .
H46 H 0.5419 0.5022 0.9152 0.031 Uiso 1 1 calc R
C47 C 0.5516(4) 0.4016(3) 0.84406(19) 0.0298(9) Uani 1 1 d .
H47 H 0.6158 0.4410 0.8223 0.036 Uiso 1 1 calc R
C48 C 0.5005(4) 0.3087(3) 0.82129(19) 0.0298(9) Uani 1 1 d .
H48 H 0.5284 0.2839 0.7830 0.036 Uiso 1 1 calc R
C49 C 0.4082(3) 0.2502(2) 0.85372(17) 0.0205(7) Uani 1 1 d .
H49 H 0.3744 0.1857 0.8374 0.025 Uiso 1 1 calc R
C50 C 0.2327(3) 0.1169(2) 0.93051(15) 0.0148(6) Uani 1 1 d .
C51 C 0.1023(3) 0.0599(2) 0.92813(15) 0.0173(7) Uani 1 1 d .
H51 H 0.0276 0.0894 0.9279 0.021 Uiso 1 1 calc R
C52 C 0.0836(4) -0.0402(2) 0.92613(17) 0.0240(8) Uani 1 1 d .
H52 H -0.0039 -0.0779 0.9245 0.029 Uiso 1 1 calc R
C53 C 0.1893(4) -0.0836(2) 0.92653(18) 0.0268(8) Uani 1 1 d .
H53 H 0.1751 -0.1513 0.9238 0.032 Uiso 1 1 calc R
C54 C 0.3196(4) -0.0283(2) 0.93105(17) 0.0246(8) Uani 1 1 d .
H54 H 0.3937 -0.0589 0.9328 0.030 Uiso 1 1 calc R
C55 C 0.3406(3) 0.0685(2) 0.93292(17) 0.0214(7) Uani 1 1 d .
H55 H 0.4295 0.1047 0.9359 0.026 Uiso 1 1 calc R
C56 C 0.2198(4) -0.1608(3) 0.7267(2) 0.0375(10) Uani 1 1 d .
C1A C 0.0925(14) 0.6391(9) 0.5701(7) 0.198(5) Uiso 1 1 d .
C2A C -0.303(3) 0.4447(15) 0.5691(11) 0.305(9) Uiso 1 1 d .
C3A C -0.4448(16) 0.4563(12) 0.6463(9) 0.244(7) Uiso 1 1 d .
C4A C 0.191(3) 0.6117(16) 0.5273(13) 0.312(10) Uiso 1 1 d .
C5A C -0.170(2) 0.4107(16) 0.5674(12) 0.345(10) Uiso 1 1 d .
C6A C 0.306(3) 0.6010(16) 0.5318(12) 0.339(12) Uiso 1 1 d .
C7A C -0.423(4) 0.421(2) 0.5827(17) 0.481(19) Uiso 1 1 d .
Pd1 Pd 0.10586(2) 0.108529(18) 0.819290(12) 0.01654(7) Uani 1 1 d .

loop_
_atom_site_aniso_label
_atom_site_aniso_U_11
_atom_site_aniso_U_22
_atom_site_aniso_U_33
_atom_site_aniso_U_23
_atom_site_aniso_U_13
_atom_site_aniso_U_12
S1 0.0270(5) 0.0372(6) 0.0227(5) -0.0007(4) 0.0051(4) 0.0125(4)
O1 0.0162(11) 0.0273(14) 0.0296(14) 0.0090(11) 0.0057(10) 0.0046(10)
O2 0.0217(12) 0.0460(17) 0.0221(14) 0.0020(11) 0.0014(10) 0.0126(12)
O3 0.0209(12) 0.0271(14) 0.0333(15) 0.0093(11) 0.0094(11) 0.0124(10)
O4 0.0294(13) 0.0305(15) 0.0338(15) 0.0131(12) 0.0090(11) 0.0153(11)
O5 0.0195(12) 0.0368(16) 0.0245(14) -0.0054(11) -0.0034(10) 0.0101(11)
O6 0.0213(12) 0.0295(15) 0.0339(15) -0.0010(11) 0.0015(11) 0.0124(11)
O7 0.0382(14) 0.0273(15) 0.0226(14) 0.0026(11) 0.0109(11) 0.0141(12)
O8 0.0398(15) 0.0460(18) 0.0258(15) 0.0030(12) 0.0140(12) 0.0169(13)
O9 0.0295(15) 0.074(2) 0.0421(19) -0.0061(16) 0.0034(13) 0.0100(15)
F1 0.0430(14) 0.0468(16) 0.0523(17) -0.0094(12) 0.0047(12) 0.0072(12)
F2 0.0593(16) 0.0579(18) 0.071(2) -0.0085(14) 0.0268(14) 0.0328(14)
F3 0.0709(18) 0.0472(16) 0.0555(18) 0.0158(13) 0.0159(14) 0.0365(14)
N1 0.0220(14) 0.0255(17) 0.0189(15) 0.0050(12) 0.0064(12) 0.0072(12)
N2 0.0229(15) 0.0283(18) 0.0235(16) 0.0006(13) 0.0068(12) 0.0077(13)
N3 0.0308(16) 0.0282(18) 0.0165(15) 0.0002(12) 0.0010(12) 0.0119(13)
C1 0.0230(17) 0.031(2) 0.0129(17) 0.0042(14) 0.0073(13) 0.0088(15)
C2 0.0284(19) 0.029(2) 0.0210(19) 0.0070(15) -0.0034(15) 0.0064(16)
C3 0.035(2) 0.038(2) 0.032(2) 0.0099(18) 0.0086(17) 0.0090(18)
C4 0.036(2) 0.062(3) 0.043(3) 0.017(2) 0.013(2) 0.008(2)
C5 0.043(3) 0.050(3) 0.049(3) 0.018(2) -0.004(2) -0.006(2)
C6 0.048(3) 0.034(3) 0.037(3) 0.0066(19) -0.010(2) 0.000(2)
C7 0.037(2) 0.033(2) 0.024(2) 0.0037(16) -0.0010(17) 0.0087(18)
C8 0.051(3) 0.042(3) 0.038(3) -0.007(2) 0.004(2) 0.013(2)
C9 0.034(2) 0.034(2) 0.0199(19) 0.0039(16) -0.0013(15) 0.0150(17)
C10 0.042(2) 0.040(2) 0.023(2) 0.0039(17) 0.0048(17) 0.0155(19)
C11 0.065(3) 0.048(3) 0.022(2) -0.0012(18) -0.001(2) 0.018(2)
C12 0.061(3) 0.074(4) 0.033(3) -0.009(2) -0.018(2) 0.027(3)
C13 0.046(3) 0.093(4) 0.043(3) -0.008(3) -0.012(2) 0.036(3)
C14 0.038(2) 0.062(3) 0.030(2) -0.001(2) -0.0044(18) 0.022(2)
C15 0.041(3) 0.104(5) 0.048(3) -0.011(3) -0.001(2) 0.039(3)
C16 0.0218(17) 0.025(2) 0.0201(18) 0.0059(14) 0.0065(14) 0.0074(15)
C17 0.0167(16) 0.024(2) 0.0219(18) 0.0070(14) 0.0037(13) 0.0077(14)
C18 0.0262(18) 0.022(2) 0.0231(19) 0.0035(14) 0.0071(15) 0.0086(15)
C19 0.038(2) 0.024(2) 0.035(2) 0.0081(17) 0.0113(18) 0.0063(17)
C20 0.045(2) 0.033(2) 0.032(2) 0.0148(18) 0.0166(18) 0.0044(18)
C21 0.036(2) 0.035(2) 0.025(2) 0.0089(17) 0.0112(16) 0.0054(17)
C22 0.068(3) 0.040(3) 0.026(2) 0.0072(18) 0.023(2) 0.000(2)
C23 0.0196(16) 0.0201(18) 0.0161(17) 0.0041(13) 0.0047(13) 0.0069(14)
C24 0.0214(16) 0.0190(18) 0.0197(18) -0.0012(14) 0.0056(14) 0.0064(14)
C25 0.0144(16) 0.037(2) 0.042(2) 0.0053(18) 0.0072(15) 0.0033(16)
C26 0.029(2) 0.036(2) 0.035(2) 0.0055(18) 0.0073(17) -0.0038(17)
C27 0.0147(15) 0.0143(17) 0.0222(18) 0.0041(13) 0.0064(13) 0.0042(13)
C28 0.0157(15) 0.0132(17) 0.0234(18) 0.0039(13) 0.0064(13) 0.0041(13)
C29 0.0181(16) 0.0169(18) 0.0266(19) 0.0003(14) 0.0061(14) 0.0052(14)
C30 0.0162(17) 0.036(2) 0.041(2) 0.0069(18) 0.0096(15) 0.0098(16)
C31 0.033(2) 0.033(2) 0.048(3) 0.0006(19) 0.0189(19) 0.0105(18)
C32 0.0177(15) 0.0122(17) 0.0190(17) 0.0016(13) 0.0065(13) 0.0032(13)
C33 0.0190(16) 0.0210(19) 0.0211(18) -0.0016(14) 0.0052(13) 0.0058(14)
C34 0.0303(19) 0.028(2) 0.025(2) -0.0002(15) 0.0056(15) 0.0104(16)
C35 0.034(2) 0.033(2) 0.036(2) -0.0058(18) 0.0054(17) 0.0101(18)
C36 0.040(2) 0.064(3) 0.023(2) -0.007(2) 0.0103(18) 0.014(2)
C37 0.034(2) 0.048(3) 0.020(2) 0.0051(17) 0.0106(16) 0.0069(19)
C38 0.0224(17) 0.0209(19) 0.0202(18) 0.0008(14) 0.0053(14) 0.0019(14)
C39 0.0175(15) 0.0125(17) 0.0188(17) 0.0025(13) 0.0048(13) 0.0031(13)
C40 0.0172(16) 0.0155(18) 0.0207(18) 0.0015(13) 0.0044(13) 0.0022(13)
C41 0.0230(18) 0.043(2) 0.024(2) 0.0036(17) -0.0032(15) 0.0047(17)
C42 0.036(2) 0.047(3) 0.026(2) -0.0026(18) -0.0004(17) 0.0040(19)
C43 0.0157(15) 0.0154(17) 0.0180(17) 0.0040(13) 0.0048(13) 0.0073(13)
C44 0.0129(15) 0.0179(18) 0.0206(18) 0.0050(13) 0.0034(13) 0.0069(13)
C45 0.0228(17) 0.0177(18) 0.0215(18) 0.0006(14) 0.0077(14) 0.0061(14)
C46 0.0289(19) 0.0146(19) 0.034(2) 0.0013(15) 0.0078(16) 0.0007(15)
C47 0.0270(19) 0.030(2) 0.034(2) 0.0090(17) 0.0151(16) 0.0020(16)
C48 0.032(2) 0.033(2) 0.029(2) 0.0020(16) 0.0177(16) 0.0068(17)
C49 0.0250(17) 0.0155(18) 0.0219(18) -0.0025(14) 0.0077(14) 0.0039(14)
C50 0.0210(16) 0.0128(17) 0.0122(16) -0.0025(12) 0.0070(13) 0.0042(13)
C51 0.0229(16) 0.0195(18) 0.0115(16) 0.0017(13) 0.0073(13) 0.0057(14)
C52 0.0304(19) 0.0198(19) 0.0191(18) 0.0008(14) 0.0053(15) -0.0021(15)
C53 0.046(2) 0.0143(19) 0.0219(19) 0.0046(14) 0.0076(16) 0.0080(16)
C54 0.036(2) 0.022(2) 0.0215(19) 0.0037(14) 0.0080(15) 0.0166(16)
C55 0.0242(17) 0.024(2) 0.0194(18) 0.0037(14) 0.0058(14) 0.0098(15)
C56 0.042(2) 0.044(3) 0.034(2) 0.0000(19) 0.0123(19) 0.024(2)
Pd1 0.01860(12) 0.01740(14) 0.01520(13) 0.00175(9) 0.00488(9) 0.00576(9)

loop_
_atom_type_symbol
_atom_type_description
_atom_type_scat_dispersion_real
_atom_type_scat_dispersion_imag
_atom_type_scat_source
C C 0.0033 0.0016 'International Tables Vol C Tables 4.2.6.8 and 6.1.1.4'
H H 0.0000 0.0000 'International Tables Vol C Tables 4.2.6.8 and 6.1.1.4'
N N 0.0061 0.0033 'International Tables Vol C Tables 4.2.6.8 and 6.1.1.4'
O O 0.0106 0.0060 'International Tables Vol C Tables 4.2.6.8 and 6.1.1.4'
F F 0.0171 0.0103 'International Tables Vol C Tables 4.2.6.8 and 6.1.1.4'
S S 0.1246 0.1234 'International Tables Vol C Tables 4.2.6.8 and 6.1.1.4'
Pd Pd -0.9988 1.0072 'International Tables Vol C Tables 4.2.6.8 and 6.1.1.4'

loop_
_geom_angle_atom_site_label_1
_geom_angle_atom_site_label_2
_geom_angle_atom_site_label_3
_geom_angle
_geom_angle_site_symmetry_3
O9 S1 O8 116.73(18) .
O9 S1 O7 115.06(16) .
O8 S1 O7 113.25(15) .
O9 S1 C56 105.72(19) .
O8 S1 C56 103.26(18) .
O7 S1 C56 100.20(17) .
C24 O1 C25 118.1(3) .
C29 O3 C30 117.1(3) .
C40 O5 C41 116.8(3) .
S1 O7 Pd1 131.38(15) .
C1 N1 C16 120.0(3) .
C1 N1 Pd1 119.4(2) .
C16 N1 Pd1 108.9(2) .
C1 N2 C2 124.7(3) .
C1 N2 H2 117.6 .
C2 N2 H2 117.6 .
C1 N3 C9 127.2(3) .
C1 N3 H3 116.4 .
C9 N3 H3 116.4 .
N1 C1 N2 119.3(3) .
N1 C1 N3 120.8(3) .
N2 C1 N3 119.8(3) .
C7 C2 C3 121.3(4) .
C7 C2 N2 119.8(3) .
C3 C2 N2 118.8(3) .
C4 C3 C2 119.9(4) .
C4 C3 H3A 120.1 .
C2 C3 H3A 120.1 .
C5 C4 C3 120.0(4) .
C5 C4 H4 120.0 .
C3 C4 H4 120.0 .
C4 C5 C6 120.1(4) .
C4 C5 H5 120.0 .
C6 C5 H5 120.0 .
C5 C6 C7 121.7(4) .
C5 C6 H6 119.2 .
C7 C6 H6 119.2 .
C2 C7 C6 117.1(4) .
C2 C7 C8 122.0(4) .
C6 C7 C8 120.8(4) .
C7 C8 H8A 109.5 .
C7 C8 H8B 109.5 .
H8A C8 H8B 109.5 .
C7 C8 H8C 109.5 .
H8A C8 H8C 109.5 .
H8B C8 H8C 109.5 .
C10 C9 C14 121.2(4) .
C10 C9 N3 120.3(3) .
C14 C9 N3 118.4(3) .
C9 C10 C11 120.6(4) .
C9 C10 H10 119.7 .
C11 C10 H10 119.7 .
C10 C11 C12 118.8(4) .
C10 C11 H11 120.6 .
C12 C11 H11 120.6 .
C13 C12 C11 120.2(4) .
C13 C12 H12 119.9 .
C11 C12 H12 119.9 .
C12 C13 C14 122.5(4) .
C12 C13 H13 118.7 .
C14 C13 H13 118.7 .
C13 C14 C9 116.7(4) .
C13 C14 C15 121.2(4) .
C9 C14 C15 122.1(4) .
C14 C15 H15A 109.5 .
C14 C15 H15B 109.5 .
H15A C15 H15B 109.5 .
C14 C15 H15C 109.5 .
H15A C15 H15C 109.5 .
H15B C15 H15C 109.5 .
C17 C16 C21 120.4(3) .
C17 C16 N1 116.3(3) .
C21 C16 N1 123.0(3) .
C18 C17 C16 121.0(3) .
C18 C17 C23 123.8(3) .
C16 C17 C23 115.2(3) .
C17 C18 C19 119.6(3) .
C17 C18 H18 120.2 .
C19 C18 H18 120.2 .
C20 C19 C18 119.3(4) .
C20 C19 H19 120.3 .
C18 C19 H19 120.3 .
C19 C20 C21 122.5(4) .
C19 C20 H20 118.8 .
C21 C20 H20 118.8 .
C20 C21 C16 117.1(4) .
C20 C21 C22 121.8(3) .
C16 C21 C22 121.0(4) .
C21 C22 H22A 109.5 .
C21 C22 H22B 109.5 .
H22A C22 H22B 109.5 .
C21 C22 H22C 109.5 .
H22A C22 H22C 109.5 .
H22B C22 H22C 109.5 .
C27 C23 C17 115.6(3) .
C27 C23 C24 115.5(3) .
C17 C23 C24 109.9(3) .
C27 C23 Pd1 106.8(2) .
C17 C23 Pd1 104.8(2) .
C24 C23 Pd1 102.7(2) .
O2 C24 O1 123.9(3) .
O2 C24 C23 123.5(3) .
O1 C24 C23 112.6(3) .
O1 C25 C26 109.0(3) .
O1 C25 H25A 109.9 .
C26 C25 H25A 109.9 .
O1 C25 H25B 109.9 .
C26 C25 H25B 109.9 .
H25A C25 H25B 108.3 .
C25 C26 H26A 109.5 .
C25 C26 H26B 109.5 .
H26A C26 H26B 109.5 .
C25 C26 H26C 109.5 .
H26A C26 H26C 109.5 .
H26B C26 H26C 109.5 .
C28 C27 C23 130.8(3) .
C28 C27 C43 109.6(3) .
C23 C27 C43 119.1(3) .
C27 C28 C32 110.3(3) .
C27 C28 C29 123.1(3) .
C32 C28 C29 126.5(3) .
O4 C29 O3 124.4(3) .
O4 C29 C28 122.9(3) .
O3 C29 C28 112.7(3) .
O3 C30 C31 109.5(3) .
O3 C30 H30A 109.8 .
C31 C30 H30A 109.8 .
O3 C30 H30B 109.8 .
C31 C30 H30B 109.8 .
H30A C30 H30B 108.2 .
C30 C31 H31A 109.5 .
C30 C31 H31B 109.5 .
H31A C31 H31B 109.5 .
C30 C31 H31C 109.5 .
H31A C31 H31C 109.5 .
H31B C31 H31C 109.5 .
C39 C32 C33 128.9(3) .
C39 C32 C28 108.0(3) .
C33 C32 C28 123.2(3) .
C34 C33 C38 119.7(3) .
C34 C33 C32 120.6(3) .
C38 C33 C32 119.6(3) .
C35 C34 C33 120.7(4) .
C35 C34 H34 119.6 .
C33 C34 H34 119.6 .
C36 C35 C34 119.6(4) .
C36 C35 H35 120.2 .
C34 C35 H35 120.2 .
C35 C36 C37 120.8(4) .
C35 C36 H36 119.6 .
C37 C36 H36 119.6 .
C38 C37 C36 118.8(4) .
C38 C37 H37 120.6 .
C36 C37 H37 120.6 .
C33 C38 C37 120.3(3) .
C33 C38 H38 119.8 .
C37 C38 H38 119.8 .
C32 C39 C40 127.1(3) .
C32 C39 C43 110.6(3) .
C40 C39 C43 122.0(3) .
O6 C40 O5 123.8(3) .
O6 C40 C39 125.0(3) .
O5 C40 C39 111.1(3) .
O5 C41 C42 106.8(3) .
O5 C41 H41A 110.4 .
C42 C41 H41A 110.4 .
O5 C41 H41B 110.4 .
C42 C41 H41B 110.4 .
H41A C41 H41B 108.6 .
C41 C42 H42A 109.5 .
C41 C42 H42B 109.5 .
H42A C42 H42B 109.5 .
C41 C42 H42C 109.5 .
H42A C42 H42C 109.5 .
H42B C42 H42C 109.5 .
C39 C43 C27 101.4(2) .
C39 C43 C50 111.3(3) .
C27 C43 C50 107.7(2) .
C39 C43 C44 112.3(3) .
C27 C43 C44 109.0(2) .
C50 C43 C44 114.2(3) .
C49 C44 C45 117.7(3) .
C49 C44 C43 124.0(3) .
C45 C44 C43 118.2(3) .
C46 C45 C44 121.3(3) .
C46 C45 H45 119.4 .
C44 C45 H45 119.4 .
C45 C46 C47 120.1(3) .
C45 C46 H46 119.9 .
C47 C46 H46 119.9 .
C48 C47 C46 119.1(3) .
C48 C47 H47 120.4 .
C46 C47 H47 120.4 .
C47 C48 C49 120.7(3) .
C47 C48 H48 119.7 .
C49 C48 H48 119.7 .
C44 C49 C48 121.1(3) .
C44 C49 H49 119.4 .
C48 C49 H49 119.4 .
C51 C50 C55 117.1(3) .
C51 C50 C43 119.5(3) .
C55 C50 C43 122.3(3) .
C51 C50 Pd1 69.53(17) .
C55 C50 Pd1 111.8(2) .
C43 C50 Pd1 97.56(18) .
C52 C51 C50 120.1(3) .
C52 C51 Pd1 108.1(2) .
C50 C51 Pd1 75.37(18) .
C52 C51 H51 119.9 .
C50 C51 H51 119.9 .
Pd1 C51 H51 86.6 .
C53 C52 C51 120.8(3) .
C53 C52 H52 119.6 .
C51 C52 H52 119.6 .
C52 C53 C54 119.9(3) .
C52 C53 H53 120.0 .
C54 C53 H53 120.0 .
C55 C54 C53 120.5(3) .
C55 C54 H54 119.7 .
C53 C54 H54 119.7 .
C54 C55 C50 121.5(3) .
C54 C55 H55 119.3 .
C50 C55 H55 119.3 .
F2 C56 F1 107.9(3) .
F2 C56 F3 108.2(3) .
F1 C56 F3 106.5(4) .
F2 C56 S1 111.0(3) .
F1 C56 S1 110.8(3) .
F3 C56 S1 112.1(3) .
C7A C2A C5A 145(3) .
C6A C4A C1A 142(3) .
C6A C4A C5A 89(2) 2_566
C1A C4A C5A 130(2) 2_566
C2A C5A C4A 97.6(17) 2_566
C2A C7A C3A 117(3) .
C23 Pd1 N1 81.08(12) .
C23 Pd1 O7 176.75(11) .
N1 Pd1 O7 95.67(10) .
C23 Pd1 C51 88.07(12) .
N1 Pd1 C51 165.24(11) .
O7 Pd1 C51 95.15(10) .
C23 Pd1 C50 85.61(11) .
N1 Pd1 C50 151.72(11) .
O7 Pd1 C50 97.30(10) .
C51 Pd1 C50 35.10(11) .

loop_
_geom_bond_atom_site_label_1
_geom_bond_atom_site_label_2
_geom_bond_distance
_geom_bond_site_symmetry_2
S1 O9 1.421(3) .
S1 O8 1.433(3) .
S1 O7 1.461(2) .
S1 C56 1.811(4) .
O1 C24 1.333(4) .
O1 C25 1.470(4) .
O2 C24 1.204(4) .
O3 C29 1.319(4) .
O3 C30 1.472(4) .
O4 C29 1.209(4) .
O5 C40 1.337(4) .
O5 C41 1.451(4) .
O6 C40 1.204(4) .
O7 Pd1 2.170(2) .
F1 C56 1.333(5) .
F2 C56 1.325(4) .
F3 C56 1.336(5) .
N1 C1 1.336(4) .
N1 C16 1.413(4) .
N1 Pd1 2.057(3) .
N2 C1 1.345(4) .
N2 C2 1.430(5) .
N2 H2 0.8800 .
N3 C1 1.352(4) .
N3 C9 1.430(4) .
N3 H3 0.8800 .
C2 C7 1.373(5) .
C2 C3 1.400(5) .
C3 C4 1.370(6) .
C3 H3A 0.9500 .
C4 C5 1.364(7) .
C4 H4 0.9500 .
C5 C6 1.378(7) .
C5 H5 0.9500 .
C6 C7 1.401(6) .
C6 H6 0.9500 .
C7 C8 1.481(6) .
C8 H8A 0.9800 .
C8 H8B 0.9800 .
C8 H8C 0.9800 .
C9 C10 1.377(5) .
C9 C14 1.407(5) .
C10 C11 1.385(5) .
C10 H10 0.9500 .
C11 C12 1.387(6) .
C11 H11 0.9500 .
C12 C13 1.370(7) .
C12 H12 0.9500 .
C13 C14 1.384(6) .
C13 H13 0.9500 .
C14 C15 1.505(6) .
C15 H15A 0.9800 .
C15 H15B 0.9800 .
C15 H15C 0.9800 .
C16 C17 1.388(5) .
C16 C21 1.400(5) .
C17 C18 1.364(5) .
C17 C23 1.516(4) .
C18 C19 1.382(5) .
C18 H18 0.9500 .
C19 C20 1.381(6) .
C19 H19 0.9500 .
C20 C21 1.382(5) .
C20 H20 0.9500 .
C21 C22 1.512(5) .
C22 H22A 0.9800 .
C22 H22B 0.9800 .
C22 H22C 0.9800 .
C23 C27 1.493(4) .
C23 C24 1.530(4) .
C23 Pd1 2.044(3) .
C25 C26 1.488(5) .
C25 H25A 0.9900 .
C25 H25B 0.9900 .
C26 H26A 0.9800 .
C26 H26B 0.9800 .
C26 H26C 0.9800 .
C27 C28 1.342(4) .
C27 C43 1.533(4) .
C28 C32 1.477(4) .
C28 C29 1.492(4) .
C30 C31 1.484(5) .
C30 H30A 0.9900 .
C30 H30B 0.9900 .
C31 H31A 0.9800 .
C31 H31B 0.9800 .
C31 H31C 0.9800 .
C32 C39 1.361(4) .
C32 C33 1.475(5) .
C33 C34 1.382(5) .
C33 C38 1.387(5) .
C34 C35 1.380(5) .
C34 H34 0.9500 .
C35 C36 1.375(6) .
C35 H35 0.9500 .
C36 C37 1.403(6) .
C36 H36 0.9500 .
C37 C38 1.388(5) .
C37 H37 0.9500 .
C38 H38 0.9500 .
C39 C40 1.470(4) .
C39 C43 1.520(4) .
C41 C42 1.501(5) .
C41 H41A 0.9900 .
C41 H41B 0.9900 .
C42 H42A 0.9800 .
C42 H42B 0.9800 .
C42 H42C 0.9800 .
C43 C50 1.539(4) .
C43 C44 1.544(4) .
C44 C49 1.373(4) .
C44 C45 1.403(5) .
C45 C46 1.374(5) .
C45 H45 0.9500 .
C46 C47 1.388(5) .
C46 H46 0.9500 .
C47 C48 1.368(5) .
C47 H47 0.9500 .
C48 C49 1.392(5) .
C48 H48 0.9500 .
C49 H49 0.9500 .
C50 C51 1.419(4) .
C50 C55 1.420(4) .
C50 Pd1 2.388(3) .
C51 C52 1.406(5) .
C51 Pd1 2.312(3) .
C51 H51 0.9500 .
C52 C53 1.358(5) .
C52 H52 0.9500 .
C53 C54 1.405(5) .
C53 H53 0.9500 .
C54 C55 1.359(5) .
C54 H54 0.9500 .
C55 H55 0.9500 .
C1A C4A 1.53(2) .
C2A C7A 1.29(3) .
C2A C5A 1.56(2) .
C3A C7A 1.43(3) .
C4A C6A 1.22(3) .
C4A C5A 1.89(3) 2_566
C5A C4A 1.89(3) 2_566

loop_
_geom_torsion_atom_site_label_1
_geom_torsion_atom_site_label_2
_geom_torsion_atom_site_label_3
_geom_torsion_atom_site_label_4
_geom_torsion
_geom_torsion_site_symmetry_4
O9 S1 O7 Pd1 73.6(3) .
O8 S1 O7 Pd1 -64.3(2) .
C56 S1 O7 Pd1 -173.6(2) .
C16 N1 C1 N2 160.3(3) .
Pd1 N1 C1 N2 -60.6(4) .
C16 N1 C1 N3 -19.8(5) .
Pd1 N1 C1 N3 119.2(3) .
C2 N2 C1 N1 136.4(3) .
C2 N2 C1 N3 -43.5(5) .
C9 N3 C1 N1 157.3(3) .
C9 N3 C1 N2 -22.8(5) .
C1 N2 C2 C7 151.6(3) .
C1 N2 C2 C3 -31.6(5) .
C7 C2 C3 C4 -0.5(5) .
N2 C2 C3 C4 -177.2(3) .
C2 C3 C4 C5 1.3(6) .
C3 C4 C5 C6 -1.1(7) .
C4 C5 C6 C7 0.0(6) .
C3 C2 C7 C6 -0.5(5) .
N2 C2 C7 C6 176.1(3) .
C3 C2 C7 C8 177.0(3) .
N2 C2 C7 C8 -6.4(5) .
C5 C6 C7 C2 0.8(6) .
C5 C6 C7 C8 -176.8(4) .
C1 N3 C9 C10 -38.7(6) .
C1 N3 C9 C14 144.4(4) .
C14 C9 C10 C11 -0.4(6) .
N3 C9 C10 C11 -177.2(4) .
C9 C10 C11 C12 1.6(7) .
C10 C11 C12 C13 -1.5(8) .
C11 C12 C13 C14 0.1(9) .
C12 C13 C14 C9 1.1(8) .
C12 C13 C14 C15 -176.9(5) .
C10 C9 C14 C13 -1.0(7) .
N3 C9 C14 C13 175.9(4) .
C10 C9 C14 C15 177.0(4) .
N3 C9 C14 C15 -6.1(7) .
C1 N1 C16 C17 122.1(3) .
Pd1 N1 C16 C17 -20.8(3) .
C1 N1 C16 C21 -64.2(4) .
Pd1 N1 C16 C21 152.9(3) .
C21 C16 C17 C18 2.7(5) .
N1 C16 C17 C18 176.5(3) .
C21 C16 C17 C23 179.5(3) .
N1 C16 C17 C23 -6.7(4) .
C16 C17 C18 C19 -0.7(5) .
C23 C17 C18 C19 -177.3(3) .
C17 C18 C19 C20 -1.0(5) .
C18 C19 C20 C21 0.9(6) .
C19 C20 C21 C16 1.0(6) .
C19 C20 C21 C22 -177.7(4) .
C17 C16 C21 C20 -2.7(5) .
N1 C16 C21 C20 -176.1(3) .
C17 C16 C21 C22 175.9(4) .
N1 C16 C21 C22 2.5(5) .
C18 C17 C23 C27 -35.8(4) .
C16 C17 C23 C27 147.5(3) .
C18 C17 C23 C24 97.3(4) .
C16 C17 C23 C24 -79.5(3) .
C18 C17 C23 Pd1 -153.0(3) .
C16 C17 C23 Pd1 30.3(3) .
C25 O1 C24 O2 8.1(5) .
C25 O1 C24 C23 -170.0(3) .
C27 C23 C24 O2 148.6(3) .
C17 C23 C24 O2 15.5(5) .
Pd1 C23 C24 O2 -95.6(3) .
C27 C23 C24 O1 -33.4(4) .
C17 C23 C24 O1 -166.5(3) .
Pd1 C23 C24 O1 82.4(3) .
C24 O1 C25 C26 114.7(3) .
C17 C23 C27 C28 101.5(4) .
C24 C23 C27 C28 -28.9(5) .
Pd1 C23 C27 C28 -142.4(3) .
C17 C23 C27 C43 -87.1(4) .
C24 C23 C27 C43 142.5(3) .
Pd1 C23 C27 C43 29.0(3) .
C23 C27 C28 C32 170.3(3) .
C43 C27 C28 C32 -1.8(4) .
C23 C27 C28 C29 -7.4(6) .
C43 C27 C28 C29 -179.4(3) .
C30 O3 C29 O4 -0.5(5) .
C30 O3 C29 C28 -177.8(3) .
C27 C28 C29 O4 -45.5(5) .
C32 C28 C29 O4 137.2(4) .
C27 C28 C29 O3 131.9(3) .
C32 C28 C29 O3 -45.3(4) .
C29 O3 C30 C31 -90.2(4) .
C27 C28 C32 C39 2.5(4) .
C29 C28 C32 C39 180.0(3) .
C27 C28 C32 C33 -176.7(3) .
C29 C28 C32 C33 0.8(5) .
C39 C32 C33 C34 126.7(4) .
C28 C32 C33 C34 -54.4(5) .
C39 C32 C33 C38 -54.5(5) .
C28 C32 C33 C38 124.4(3) .
C38 C33 C34 C35 1.2(5) .
C32 C33 C34 C35 180.0(3) .
C33 C34 C35 C36 -1.7(6) .
C34 C35 C36 C37 1.2(6) .
C35 C36 C37 C38 -0.1(6) .
C34 C33 C38 C37 -0.2(5) .
C32 C33 C38 C37 -179.0(3) .
C36 C37 C38 C33 -0.4(5) .
C33 C32 C39 C40 -8.8(6) .
C28 C32 C39 C40 172.1(3) .
C33 C32 C39 C43 177.0(3) .
C28 C32 C39 C43 -2.1(4) .
C41 O5 C40 O6 -10.6(5) .
C41 O5 C40 C39 170.7(3) .
C32 C39 C40 O6 162.8(3) .
C43 C39 C40 O6 -23.7(5) .
C32 C39 C40 O5 -18.5(5) .
C43 C39 C40 O5 155.0(3) .
C40 O5 C41 C42 -173.7(3) .
C32 C39 C43 C27 1.1(3) .
C40 C39 C43 C27 -173.4(3) .
C32 C39 C43 C50 -113.3(3) .
C40 C39 C43 C50 72.2(4) .
C32 C39 C43 C44 117.3(3) .
C40 C39 C43 C44 -57.2(4) .
C28 C27 C43 C39 0.5(3) .
C23 C27 C43 C39 -172.6(3) .
C28 C27 C43 C50 117.5(3) .
C23 C27 C43 C50 -55.6(4) .
C28 C27 C43 C44 -118.1(3) .
C23 C27 C43 C44 68.8(4) .
C39 C43 C44 C49 148.5(3) .
C27 C43 C44 C49 -99.9(3) .
C50 C43 C44 C49 20.6(4) .
C39 C43 C44 C45 -35.8(4) .
C27 C43 C44 C45 75.8(3) .
C50 C43 C44 C45 -163.7(3) .
C49 C44 C45 C46 0.4(5) .
C43 C44 C45 C46 -175.6(3) .
C44 C45 C46 C47 -0.9(5) .
C45 C46 C47 C48 1.2(5) .
C46 C47 C48 C49 -1.0(5) .
C45 C44 C49 C48 -0.2(5) .
C43 C44 C49 C48 175.5(3) .
C47 C48 C49 C44 0.6(5) .
C39 C43 C50 C51 83.9(3) .
C27 C43 C50 C51 -26.5(4) .
C44 C43 C50 C51 -147.7(3) .
C39 C43 C50 C55 -83.6(4) .
C27 C43 C50 C55 166.0(3) .
C44 C43 C50 C55 44.8(4) .
C39 C43 C50 Pd1 154.6(2) .
C27 C43 C50 Pd1 44.3(2) .
C44 C43 C50 Pd1 -77.0(2) .
C55 C50 C51 C52 -2.0(5) .
C43 C50 C51 C52 -170.1(3) .
Pd1 C50 C51 C52 102.7(3) .
C55 C50 C51 Pd1 -104.7(3) .
C43 C50 C51 Pd1 87.2(3) .
C50 C51 C52 C53 0.1(5) .
Pd1 C51 C52 C53 83.4(3) .
C51 C52 C53 C54 1.9(5) .
C52 C53 C54 C55 -2.1(5) .
C53 C54 C55 C50 0.1(5) .
C51 C50 C55 C54 1.9(5) .
C43 C50 C55 C54 169.7(3) .
Pd1 C50 C55 C54 -75.5(4) .
O9 S1 C56 F2 -56.3(3) .
O8 S1 C56 F2 66.8(3) .
O7 S1 C56 F2 -176.2(3) .
O9 S1 C56 F1 -176.2(3) .
O8 S1 C56 F1 -53.1(3) .
O7 S1 C56 F1 63.9(3) .
O9 S1 C56 F3 64.8(3) .
O8 S1 C56 F3 -172.1(3) .
O7 S1 C56 F3 -55.0(3) .
C7A C2A C5A C4A 105(5) 2_566
C5A C2A C7A C3A 100(5) .
C27 C23 Pd1 N1 -154.7(2) .
C17 C23 Pd1 N1 -31.5(2) .
C24 C23 Pd1 N1 83.4(2) .
C27 C23 Pd1 O7 -153.1(18) .
C17 C23 Pd1 O7 -30(2) .
C24 C23 Pd1 O7 85(2) .
C27 C23 Pd1 C51 35.4(2) .
C17 C23 Pd1 C51 158.5(2) .
C24 C23 Pd1 C51 -86.6(2) .
C27 C23 Pd1 C50 0.3(2) .
C17 C23 Pd1 C50 123.5(2) .
C24 C23 Pd1 C50 -121.7(2) .
C1 N1 Pd1 C23 -113.1(3) .
C16 N1 Pd1 C23 30.0(2) .
C1 N1 Pd1 O7 67.0(3) .
C16 N1 Pd1 O7 -149.9(2) .
C1 N1 Pd1 C51 -70.0(5) .
C16 N1 Pd1 C51 73.2(5) .
C1 N1 Pd1 C50 -176.0(2) .
C16 N1 Pd1 C50 -32.9(3) .
S1 O7 Pd1 C23 55(2) .
S1 O7 Pd1 N1 56.2(2) .
S1 O7 Pd1 C51 -133.9(2) .
S1 O7 Pd1 C50 -98.6(2) .
C52 C51 Pd1 C23 157.5(2) .
C50 C51 Pd1 C23 -85.10(19) .
C52 C51 Pd1 N1 115.0(4) .
C50 C51 Pd1 N1 -127.6(4) .
C52 C51 Pd1 O7 -22.0(2) .
C50 C51 Pd1 O7 95.38(18) .
C52 C51 Pd1 C50 -117.4(3) .
C51 C50 Pd1 C23 92.90(19) .
C55 C50 Pd1 C23 -155.1(3) .
C43 C50 Pd1 C23 -25.80(19) .
C51 C50 Pd1 N1 154.8(2) .
C55 C50 Pd1 N1 -93.2(3) .
C43 C50 Pd1 N1 36.1(3) .
C51 C50 Pd1 O7 -88.57(18) .
C55 C50 Pd1 O7 23.5(2) .
C43 C50 Pd1 O7 152.73(18) .
C55 C50 Pd1 C51 112.0(3) .
C43 C50 Pd1 C51 -118.7(3) .
